data_4325350
loop_
_publ_author_name
'Dafa Chen'
'Annegret Ahrens-Botzong'
'Volker Sch\"unemann'
'Rosario Scopelliti'
'Xile Hu'

_publ_section_title
;
 Synthesis and Characterization of a Series of Model Complexes of the
 Active Site of [Fe]-Hydrogenase (Hmd)
;
_journal_name_full 'Inorganic Chemistry'
_journal_page_first 5249
_journal_page_last 5257
_journal_paper_doi 10.1021/ic200580z
_journal_volume 50
_journal_year 2011
_chemical_formula_moiety 'C17 H13 Fe I N2 O3 S'
_chemical_formula_sum 'C17 H13 Fe I N2 O3 S'
_chemical_formula_weight 508.10
_chemical_name_systematic
; 
 ? 
;
_space_group_IT_number 14
_symmetry_cell_setting monoclinic
_symmetry_space_group_name_Hall '-P 2yn'
_symmetry_space_group_name_H-M 'P 1 21/n 1'
_atom_sites_solution_hydrogens geom
_atom_sites_solution_primary direct
_atom_sites_solution_secondary difmap
_audit_creation_method SHELXL-97
_cell_angle_alpha 90.00
_cell_angle_beta 95.161(10)
_cell_angle_gamma 90.00
_cell_formula_units_Z 4
_cell_length_a 7.5304(9)
_cell_length_b 17.855(2)
_cell_length_c 13.8288(15)
_cell_measurement_reflns_used 5779
_cell_measurement_temperature 140(2)
_cell_measurement_theta_max 27.3936
_cell_measurement_theta_min 2.6947
_cell_volume 1851.8(4)
_computing_cell_refinement
; 
CrysAlisPro, Oxford Diffraction Ltd., 
Version 1.171.33.32 (release 27-01-2009 CrysAlis171 .NET) 
(compiled Jan 27 2009,14:17:37) 
;
_computing_data_collection
; 
CrysAlisPro, Oxford Diffraction Ltd., 
Version 1.171.33.32 (release 27-01-2009 CrysAlis171 .NET) 
(compiled Jan 27 2009,14:17:37) 
;
_computing_data_reduction
; 
CrysAlisPro, Oxford Diffraction Ltd., 
Version 1.171.33.32 (release 27-01-2009 CrysAlis171 .NET) 
(compiled Jan 27 2009,14:17:37) 
;
_computing_molecular_graphics 'Bruker SHELXTL'
_computing_publication_material 'Bruker SHELXTL'
_computing_structure_refinement 'SHELXL-97 (Sheldrick, 1997)'
_computing_structure_solution 'SHELXS-97 (Sheldrick, 1990)'
_diffrn_ambient_temperature 140(2)
_diffrn_detector_area_resol_mean 8.2812
_diffrn_measured_fraction_theta_full 0.989
_diffrn_measured_fraction_theta_max 0.989
_diffrn_measurement_device_type 'Oxford Diffraction, KM4/Sapphire CCD'
_diffrn_measurement_method 'phi and omega scans'
_diffrn_radiation_monochromator graphite
_diffrn_radiation_source 'fine-focus sealed tube'
_diffrn_radiation_type MoK\a
_diffrn_radiation_wavelength 0.71073
_diffrn_reflns_av_R_equivalents 0.0568
_diffrn_reflns_av_sigmaI/netI 0.0430
_diffrn_reflns_limit_h_max 9
_diffrn_reflns_limit_h_min -9
_diffrn_reflns_limit_k_max 22
_diffrn_reflns_limit_k_min -22
_diffrn_reflns_limit_l_max 17
_diffrn_reflns_limit_l_min -17
_diffrn_reflns_number 14104
_diffrn_reflns_theta_full 26.37
_diffrn_reflns_theta_max 26.37
_diffrn_reflns_theta_min 2.72
_exptl_absorpt_coefficient_mu 2.612
_exptl_absorpt_correction_T_max 1.00000
_exptl_absorpt_correction_T_min 0.35063
_exptl_absorpt_correction_type multi-scan
_exptl_absorpt_process_details
; 
CrysAlis RED, Oxford Diffraction Ltd., 
Version 1.171.33.32 (release 27-01-2009 CrysAlis171 .NET) 
(compiled Jan 27 2009,14:17:37) 
empirical absorption correction using spherical harmonics, 
 implemented in SCALE3 ABSPACK scaling algorithm. 
;
_exptl_crystal_colour orange
_exptl_crystal_density_diffrn 1.823
_exptl_crystal_description prismatic
_exptl_crystal_F_000 992
_exptl_crystal_size_max 0.36
_exptl_crystal_size_mid 0.27
_exptl_crystal_size_min 0.15
_refine_diff_density_max 3.010
_refine_diff_density_min -1.176
_refine_diff_density_rms 0.214
_refine_ls_extinction_method none
_refine_ls_goodness_of_fit_ref 1.020
_refine_ls_hydrogen_treatment constr
_refine_ls_matrix_type full
_refine_ls_number_parameters 226
_refine_ls_number_reflns 3751
_refine_ls_number_restraints 0
_refine_ls_restrained_S_all 1.020
_refine_ls_R_factor_all 0.0706
_refine_ls_R_factor_gt 0.0567
_refine_ls_shift/su_max 0.001
_refine_ls_shift/su_mean 0.000
_refine_ls_structure_factor_coef Fsqd
_refine_ls_weighting_details 'calc w=1/[\s^2^(Fo^2^)+(0.1200P)^2^+0.0000P] where P=(Fo^2^+2Fc^2^)/3'
_refine_ls_weighting_scheme calc
_refine_ls_wR_factor_gt 0.1521
_refine_ls_wR_factor_ref 0.1607
_reflns_number_gt 2948
_reflns_number_total 3751
_reflns_threshold_expression >2sigma(I)
_cod_data_source_file ic200580z_si_002_9.cif
_cod_data_source_block cdf226
_cod_original_sg_symbol_H-M 'P 21/n'
_cod_database_code 4325350

loop_
_symmetry_equiv_pos_as_xyz
'x, y, z'
'-x+1/2, y+1/2, -z+1/2'
'-x, -y, -z'
'x-1/2, -y-1/2, z-1/2'

loop_
_atom_site_label
_atom_site_type_symbol
_atom_site_fract_x
_atom_site_fract_y
_atom_site_fract_z
_atom_site_U_iso_or_equiv
_atom_site_adp_type
_atom_site_occupancy
_atom_site_symmetry_multiplicity
_atom_site_calc_flag
_atom_site_refinement_flags
I1 I 0.51974(5) 0.43750(2) 0.11067(3) 0.03322(18) Uani 1 1 d .
Fe1 Fe 0.66540(10) 0.31850(4) 0.20006(5) 0.0239(2) Uani 1 1 d .
S1 S 0.39082(19) 0.28391(8) 0.24448(11) 0.0308(3) Uani 1 1 d .
O1 O 0.9103(6) 0.2061(3) 0.2748(3) 0.0384(10) Uani 1 1 d .
O2 O 0.5741(6) 0.2438(3) 0.0179(3) 0.0466(13) Uani 1 1 d .
O3 O 1.0062(7) 0.3708(3) 0.1476(3) 0.0494(13) Uani 1 1 d .
N1 N 0.6261(6) 0.1846(3) 0.3174(3) 0.0261(10) Uani 1 1 d .
N2 N 0.7081(6) 0.4057(3) 0.3890(3) 0.0253(10) Uani 1 1 d .
C1 C 0.4537(7) 0.2065(3) 0.3103(4) 0.0260(12) Uani 1 1 d .
C2 C 0.3321(7) 0.1627(4) 0.3575(4) 0.0306(13) Uani 1 1 d .
H2 H 0.2106 0.1776 0.3550 0.037 Uiso 1 1 calc R
C3 C 0.3851(9) 0.1001(4) 0.4061(5) 0.0421(16) Uani 1 1 d .
H3 H 0.3013 0.0709 0.4371 0.051 Uiso 1 1 calc R
C4 C 0.5657(10) 0.0779(4) 0.4108(5) 0.0462(18) Uani 1 1 d .
H4 H 0.6043 0.0334 0.4439 0.055 Uiso 1 1 calc R
C5 C 0.6831(9) 0.1212(4) 0.3673(4) 0.0362(14) Uani 1 1 d .
H5 H 0.8056 0.1077 0.3714 0.043 Uiso 1 1 calc R
C6 C 0.7692(8) 0.2304(3) 0.2651(4) 0.0243(11) Uani 1 1 d .
C7 C 0.6086(9) 0.2694(3) 0.0802(6) 0.0378(16) Uani 1 1 d .
C8 C 0.8834(9) 0.3492(4) 0.1671(4) 0.0344(14) Uani 1 1 d .
C9 C 0.6944(7) 0.3728(3) 0.3168(4) 0.0236(11) Uani 1 1 d .
C10 C 0.7147(7) 0.4451(3) 0.4777(4) 0.0225(11) Uani 1 1 d .
C11 C 0.7728(7) 0.5195(3) 0.4791(4) 0.0251(11) Uani 1 1 d .
C12 C 0.7782(8) 0.5563(3) 0.5677(5) 0.0308(13) Uani 1 1 d .
H12 H 0.8177 0.6068 0.5728 0.037 Uiso 1 1 calc R
C13 C 0.7260(8) 0.5193(4) 0.6493(4) 0.0358(15) Uani 1 1 d .
H13 H 0.7301 0.5450 0.7096 0.043 Uiso 1 1 calc R
C14 C 0.6689(7) 0.4464(4) 0.6439(4) 0.0308(14) Uani 1 1 d .
H14 H 0.6330 0.4227 0.7004 0.037 Uiso 1 1 calc R
C15 C 0.6624(7) 0.4070(4) 0.5586(4) 0.0282(12) Uani 1 1 d .
C16 C 0.8209(8) 0.5575(3) 0.3886(5) 0.0313(13) Uani 1 1 d .
H16A H 0.8739 0.6065 0.4051 0.047 Uiso 1 1 calc R
H16B H 0.7133 0.5642 0.3440 0.047 Uiso 1 1 calc R
H16C H 0.9069 0.5266 0.3574 0.047 Uiso 1 1 calc R
C17 C 0.5979(9) 0.3274(4) 0.5501(5) 0.0376(15) Uani 1 1 d .
H17A H 0.4942 0.3246 0.5021 0.056 Uiso 1 1 calc R
H17B H 0.5642 0.3103 0.6133 0.056 Uiso 1 1 calc R
H17C H 0.6933 0.2954 0.5295 0.056 Uiso 1 1 calc R

loop_
_atom_site_aniso_label
_atom_site_aniso_U_11
_atom_site_aniso_U_22
_atom_site_aniso_U_33
_atom_site_aniso_U_23
_atom_site_aniso_U_13
_atom_site_aniso_U_12
I1 0.0365(3) 0.0318(3) 0.0318(3) 0.00961(15) 0.00542(17) 0.00480(15)
Fe1 0.0265(4) 0.0252(5) 0.0203(4) 0.0030(3) 0.0030(3) 0.0010(3)
S1 0.0282(7) 0.0269(8) 0.0372(8) 0.0062(6) 0.0016(6) 0.0018(6)
O1 0.034(2) 0.044(3) 0.037(2) 0.010(2) 0.0055(19) 0.002(2)
O2 0.042(3) 0.075(4) 0.022(2) 0.014(2) -0.004(2) 0.003(3)
O3 0.061(3) 0.056(3) 0.032(2) 0.013(2) 0.009(2) -0.030(3)
N1 0.030(2) 0.026(3) 0.022(2) 0.0016(18) 0.0028(19) 0.0039(19)
N2 0.024(2) 0.027(3) 0.025(2) 0.005(2) 0.0033(18) 0.0023(19)
C1 0.032(3) 0.024(3) 0.021(3) 0.001(2) 0.000(2) 0.001(2)
C2 0.024(3) 0.036(4) 0.032(3) 0.001(3) 0.000(2) -0.003(2)
C3 0.037(4) 0.043(4) 0.046(4) 0.014(3) 0.009(3) -0.009(3)
C4 0.053(4) 0.041(4) 0.047(4) 0.022(3) 0.017(3) 0.009(3)
C5 0.039(3) 0.030(4) 0.040(4) 0.013(3) 0.007(3) 0.008(3)
C6 0.039(3) 0.019(3) 0.015(2) 0.001(2) 0.006(2) 0.004(2)
C7 0.039(3) 0.012(3) 0.067(5) -0.006(3) 0.026(3) -0.001(2)
C8 0.037(3) 0.043(4) 0.022(3) -0.001(3) 0.000(2) 0.007(3)
C9 0.022(3) 0.022(3) 0.027(3) 0.011(2) 0.002(2) 0.001(2)
C10 0.020(2) 0.029(3) 0.018(3) 0.003(2) 0.000(2) 0.005(2)
C11 0.022(3) 0.029(3) 0.025(3) 0.004(2) 0.002(2) 0.005(2)
C12 0.030(3) 0.031(3) 0.031(3) -0.002(2) 0.000(2) 0.005(2)
C13 0.031(3) 0.053(4) 0.024(3) -0.005(3) 0.001(2) 0.012(3)
C14 0.021(3) 0.049(4) 0.022(3) 0.009(3) 0.004(2) 0.006(2)
C15 0.019(2) 0.039(3) 0.026(3) 0.009(2) 0.002(2) 0.006(2)
C16 0.030(3) 0.032(3) 0.033(3) 0.006(2) 0.008(2) -0.001(2)
C17 0.036(3) 0.039(4) 0.038(3) 0.017(3) 0.006(3) 0.000(3)

loop_
_atom_type_symbol
_atom_type_description
_atom_type_scat_dispersion_real
_atom_type_scat_dispersion_imag
_atom_type_scat_source
C C 0.0033 0.0016 'International Tables Vol C Tables 4.2.6.8 and 6.1.1.4'
H H 0.0000 0.0000 'International Tables Vol C Tables 4.2.6.8 and 6.1.1.4'
N N 0.0061 0.0033 'International Tables Vol C Tables 4.2.6.8 and 6.1.1.4'
O O 0.0106 0.0060 'International Tables Vol C Tables 4.2.6.8 and 6.1.1.4'
S S 0.1246 0.1234 'International Tables Vol C Tables 4.2.6.8 and 6.1.1.4'
Fe Fe 0.3463 0.8444 'International Tables Vol C Tables 4.2.6.8 and 6.1.1.4'
I I -0.4742 1.8119 'International Tables Vol C Tables 4.2.6.8 and 6.1.1.4'

loop_
_geom_angle_atom_site_label_1
_geom_angle_atom_site_label_2
_geom_angle_atom_site_label_3
_geom_angle
C8 Fe1 C9 91.2(2)
C8 Fe1 C7 93.3(3)
C9 Fe1 C7 173.0(3)
C8 Fe1 C6 91.4(3)
C9 Fe1 C6 90.5(2)
C7 Fe1 C6 94.6(3)
C8 Fe1 S1 177.9(2)
C9 Fe1 S1 86.94(17)
C7 Fe1 S1 88.37(19)
C6 Fe1 S1 89.60(18)
C8 Fe1 I1 89.2(2)
C9 Fe1 I1 89.92(16)
C7 Fe1 I1 84.9(2)
C6 Fe1 I1 179.21(18)
S1 Fe1 I1 89.74(4)
C1 S1 Fe1 98.5(2)
C1 N1 C5 122.0(5)
C1 N1 C6 120.5(4)
C5 N1 C6 117.5(5)
C9 N2 C10 176.8(5)
N1 C1 C2 117.8(5)
N1 C1 S1 119.6(4)
C2 C1 S1 122.6(4)
C3 C2 C1 121.1(6)
C3 C2 H2 119.5
C1 C2 H2 119.5
C2 C3 C4 119.8(6)
C2 C3 H3 120.1
C4 C3 H3 120.1
C5 C4 C3 118.9(6)
C5 C4 H4 120.5
C3 C4 H4 120.5
C4 C5 N1 120.4(6)
C4 C5 H5 119.8
N1 C5 H5 119.8
O1 C6 N1 114.5(5)
O1 C6 Fe1 133.9(5)
N1 C6 Fe1 111.7(4)
O2 C7 Fe1 177.9(6)
O3 C8 Fe1 176.1(7)
N2 C9 Fe1 178.3(5)
C15 C10 C11 124.2(5)
C15 C10 N2 117.6(5)
C11 C10 N2 118.2(5)
C12 C11 C10 116.5(5)
C12 C11 C16 122.3(6)
C10 C11 C16 121.2(5)
C11 C12 C13 120.1(6)
C11 C12 H12 119.9
C13 C12 H12 119.9
C14 C13 C12 121.1(6)
C14 C13 H13 119.5
C12 C13 H13 119.5
C13 C14 C15 121.4(6)
C13 C14 H14 119.3
C15 C14 H14 119.3
C14 C15 C10 116.7(6)
C14 C15 C17 122.6(5)
C10 C15 C17 120.7(5)
C11 C16 H16A 109.5
C11 C16 H16B 109.5
H16A C16 H16B 109.5
C11 C16 H16C 109.5
H16A C16 H16C 109.5
H16B C16 H16C 109.5
C15 C17 H17A 109.5
C15 C17 H17B 109.5
H17A C17 H17B 109.5
C15 C17 H17C 109.5
H17A C17 H17C 109.5
H17B C17 H17C 109.5

loop_
_geom_bond_atom_site_label_1
_geom_bond_atom_site_label_2
_geom_bond_distance
I1 Fe1 2.6461(9)
Fe1 C8 1.827(7)
Fe1 C9 1.879(6)
Fe1 C7 1.891(8)
Fe1 C6 1.941(5)
Fe1 S1 2.2940(17)
S1 C1 1.699(6)
O1 C6 1.144(7)
O2 C7 0.989(8)
O3 C8 1.059(8)
N1 C1 1.351(7)
N1 C5 1.374(8)
N1 C6 1.579(7)
N2 C9 1.155(7)
N2 C10 1.412(7)
C1 C2 1.409(8)
C2 C3 1.346(9)
C2 H2 0.9500
C3 C4 1.413(10)
C3 H3 0.9500
C4 C5 1.355(9)
C4 H4 0.9500
C5 H5 0.9500
C10 C15 1.395(8)
C10 C11 1.399(8)
C11 C12 1.386(8)
C11 C16 1.497(8)
C12 C13 1.394(9)
C12 H12 0.9500
C13 C14 1.370(10)
C13 H13 0.9500
C14 C15 1.370(9)
C14 H14 0.9500
C15 C17 1.504(9)
C16 H16A 0.9800
C16 H16B 0.9800
C16 H16C 0.9800
C17 H17A 0.9800
C17 H17B 0.9800
C17 H17C 0.9800

loop_
_geom_torsion_atom_site_label_1
_geom_torsion_atom_site_label_2
_geom_torsion_atom_site_label_3
_geom_torsion_atom_site_label_4
_geom_torsion
C9 Fe1 S1 C1 -87.8(3)
C7 Fe1 S1 C1 97.4(3)
C6 Fe1 S1 C1 2.7(2)
I1 Fe1 S1 C1 -177.7(2)
C5 N1 C1 C2 1.0(8)
C6 N1 C1 C2 179.2(5)
C5 N1 C1 S1 -178.1(5)
C6 N1 C1 S1 0.1(7)
Fe1 S1 C1 N1 -2.2(5)
Fe1 S1 C1 C2 178.8(5)
N1 C1 C2 C3 -1.6(9)
S1 C1 C2 C3 177.5(5)
C1 C2 C3 C4 0.5(10)
C2 C3 C4 C5 1.1(11)
C3 C4 C5 N1 -1.7(11)
C1 N1 C5 C4 0.6(10)
C6 N1 C5 C4 -177.6(6)
C1 N1 C6 O1 -178.8(5)
C5 N1 C6 O1 -0.5(7)
C1 N1 C6 Fe1 2.5(6)
C5 N1 C6 Fe1 -179.2(4)
C8 Fe1 C6 O1 -3.1(6)
C9 Fe1 C6 O1 -94.3(6)
C7 Fe1 C6 O1 90.4(6)
S1 Fe1 C6 O1 178.7(6)
C8 Fe1 C6 N1 175.3(4)
C9 Fe1 C6 N1 84.0(4)
C7 Fe1 C6 N1 -91.3(4)
S1 Fe1 C6 N1 -2.9(3)
C15 C10 C11 C12 0.4(8)
N2 C10 C11 C12 -179.7(5)
C15 C10 C11 C16 -177.9(5)
N2 C10 C11 C16 2.0(7)
C10 C11 C12 C13 -0.6(8)
C16 C11 C12 C13 177.7(5)
C11 C12 C13 C14 0.1(9)
C12 C13 C14 C15 0.6(9)
C13 C14 C15 C10 -0.7(8)
C13 C14 C15 C17 -179.1(5)
C11 C10 C15 C14 0.3(8)
N2 C10 C15 C14 -179.7(5)
C11 C10 C15 C17 178.7(5)
N2 C10 C15 C17 -1.2(8)
